data_4029449
loop_
_publ_author_name
'Curto, John M.'
'Kozlowski, Marisa C.'

_publ_section_title
;
 \a-Allyl-\a-aryl \a-Amino Esters in the Asymmetric Synthesis of Acyclic
 and Cyclic Amino Acid Derivatives by Alkene Metathesis.
;
_journal_issue 11
_journal_name_full 'The Journal of organic chemistry'
_journal_page_first 5359
_journal_page_last 5364
_journal_paper_doi 10.1021/jo500707t
_journal_volume 79
_journal_year 2014
_chemical_absolute_configuration ad
_chemical_formula_sum 'C21 H25 N O3'
_chemical_formula_weight 339.42
_space_group_IT_number 19
_symmetry_cell_setting orthorhombic
_symmetry_Int_Tables_number 19
_symmetry_space_group_name_Hall 'P 2ac 2ab'
_symmetry_space_group_name_H-M 'P 21 21 21'
_atom_sites_solution_hydrogens geom
_atom_sites_solution_primary direct
_audit_creation_method SHELXL-97
_cell_angle_alpha 90.00
_cell_angle_beta 90.00
_cell_angle_gamma 90.00
_cell_formula_units_Z 4
_cell_length_a 10.1714(10)
_cell_length_b 10.7715(11)
_cell_length_c 16.2870(16)
_cell_measurement_temperature 143(1)
_cell_volume 1784.4(3)
_computing_data_collection 'Bruker APEX2'
_computing_data_reduction 'Bruker SAINT'
_computing_structure_refinement 'SHELXL-97 (Sheldrick, 2008)'
_computing_structure_solution 'SHELXS-97 (Sheldrick, 2008)'
_diffrn_ambient_temperature 143(1)
_diffrn_measured_fraction_theta_full 0.989
_diffrn_measured_fraction_theta_max 0.989
_diffrn_measurement_device 'CCD Area Detector'
_diffrn_measurement_device_type 'Bruker APEXII'
_diffrn_measurement_method 'phi and omega scans'
_diffrn_radiation_monochromator graphite
_diffrn_radiation_source 'sealed tube'
_diffrn_radiation_type CuK\a
_diffrn_radiation_wavelength 1.54178
_diffrn_reflns_av_R_equivalents 0.0245
_diffrn_reflns_av_sigmaI/netI 0.0174
_diffrn_reflns_limit_h_max 10
_diffrn_reflns_limit_h_min -11
_diffrn_reflns_limit_k_max 12
_diffrn_reflns_limit_k_min -12
_diffrn_reflns_limit_l_max 14
_diffrn_reflns_limit_l_min -19
_diffrn_reflns_number 12846
_diffrn_reflns_theta_full 64.70
_diffrn_reflns_theta_max 64.70
_diffrn_reflns_theta_min 4.92
_exptl_absorpt_coefficient_mu 0.670
_exptl_absorpt_correction_T_max 0.7525
_exptl_absorpt_correction_T_min 0.6980
_exptl_absorpt_correction_type multi-scan
_exptl_absorpt_process_details '(SADABS; Sheldrick, 2007)'
_exptl_crystal_density_diffrn 1.263
_exptl_crystal_density_method 'not measured'
_exptl_crystal_F_000 728
_exptl_crystal_size_max 0.36
_exptl_crystal_size_mid 0.32
_exptl_crystal_size_min 0.14
_refine_diff_density_max 0.136
_refine_diff_density_min -0.192
_refine_diff_density_rms 0.054
_refine_ls_abs_structure_details 'Flack H D (1983), Acta Cryst. A39, 876-881'
_refine_ls_abs_structure_Flack 0.07(14)
_refine_ls_extinction_method none
_refine_ls_goodness_of_fit_ref 1.110
_refine_ls_hydrogen_treatment refall
_refine_ls_matrix_type full
_refine_ls_number_parameters 328
_refine_ls_number_reflns 2947
_refine_ls_number_restraints 0
_refine_ls_restrained_S_all 1.110
_refine_ls_R_factor_all 0.0237
_refine_ls_R_factor_gt 0.0235
_refine_ls_shift/su_max 0.000
_refine_ls_shift/su_mean 0.000
_refine_ls_structure_factor_coef Fsqd
_refine_ls_weighting_details 'calc w=1/[\s^2^(Fo^2^)+(0.0318P)^2^+0.2246P] where P=(Fo^2^+2Fc^2^)/3'
_refine_ls_weighting_scheme calc
_refine_ls_wR_factor_gt 0.0589
_refine_ls_wR_factor_ref 0.0591
_reflns_number_gt 2924
_reflns_number_total 2947
_reflns_threshold_expression >2sigma(I)
_cod_data_source_file jo500707t_si_001.cif
_cod_data_source_block CMPD21
_cod_depositor_comments
;
The following automatic conversions were performed:
'_atom_site_symetry_multiplicity' tag replaced with
'_atom_site_symmetry_multiplicity'.

Automatic conversion script
Id: cif_correct_tags 1440 2010-10-19 06:21:57Z saulius 

 Adding full bibliography for 4029449.cif.
;
_cod_original_sg_symbol_H-M 'P 21 21 21 '
_cod_database_code 4029449

loop_
_symmetry_equiv_pos_as_xyz
'x, y, z'
'x+1/2, -y+1/2, -z'
'-x, y+1/2, -z+1/2'
'-x+1/2, -y, z+1/2'

loop_
_atom_site_label
_atom_site_type_symbol
_atom_site_fract_x
_atom_site_fract_y
_atom_site_fract_z
_atom_site_U_iso_or_equiv
_atom_site_adp_type
_atom_site_occupancy
_atom_site_symmetry_multiplicity
_atom_site_calc_flag
C1 C 0.67393(11) 0.84112(10) 0.18705(7) 0.0221(2) Uani 1 1 d
C3 C 0.45621(11) 0.73519(11) 0.19303(7) 0.0236(2) Uani 1 1 d
C4 C 0.36427(12) 0.77281(12) 0.12381(8) 0.0289(3) Uani 1 1 d
C5 C 0.37164(12) 0.90932(12) 0.09967(8) 0.0293(3) Uani 1 1 d
C6 C 0.51132(13) 0.95541(12) 0.08524(8) 0.0287(3) Uani 1 1 d
C7 C 0.59375(12) 0.96054(11) 0.16396(7) 0.0247(3) Uani 1 1 d
C8 C 0.78905(11) 0.84253(10) 0.12545(7) 0.0241(2) Uani 1 1 d
C9 C 1.01040(14) 0.89110(16) 0.10046(9) 0.0404(3) Uani 1 1 d
C10 C 0.71291(11) 0.85258(11) 0.27865(7) 0.0227(2) Uani 1 1 d
C11 C 0.77221(12) 0.96008(11) 0.30928(7) 0.0253(3) Uani 1 1 d
C12 C 0.79499(13) 0.97437(12) 0.39305(8) 0.0292(3) Uani 1 1 d
C13 C 0.75966(13) 0.88166(13) 0.44783(8) 0.0312(3) Uani 1 1 d
C14 C 0.70275(13) 0.77416(12) 0.41834(8) 0.0300(3) Uani 1 1 d
C15 C 0.67929(11) 0.76025(11) 0.33437(7) 0.0259(3) Uani 1 1 d
C16 C 0.65550(11) 0.61440(11) 0.15995(7) 0.0228(2) Uani 1 1 d
C17 C 0.78478(12) 0.58977(11) 0.18383(7) 0.0264(3) Uani 1 1 d
C18 C 0.84080(12) 0.47234(12) 0.17430(8) 0.0284(3) Uani 1 1 d
C19 C 0.76760(12) 0.37642(11) 0.14151(7) 0.0272(3) Uani 1 1 d
C20 C 0.64007(12) 0.39951(12) 0.11557(7) 0.0273(3) Uani 1 1 d
C21 C 0.58497(12) 0.51561(12) 0.12446(7) 0.0255(2) Uani 1 1 d
C22 C 0.93934(15) 0.22968(14) 0.16175(13) 0.0492(4) Uani 1 1 d
N2 N 0.59554(9) 0.73100(9) 0.16961(6) 0.0222(2) Uani 1 1 d
O1 O 0.77765(9) 0.81587(9) 0.05423(5) 0.0354(2) Uani 1 1 d
O2 O 0.90219(8) 0.88333(8) 0.15839(5) 0.0292(2) Uani 1 1 d
O3 O 0.81126(9) 0.25561(8) 0.13287(6) 0.0354(2) Uani 1 1 d
H3a H 0.4455(13) 0.7913(13) 0.2439(9) 0.028(3) Uiso 1 1 d
H3b H 0.4323(13) 0.6511(12) 0.2117(7) 0.020(3) Uiso 1 1 d
H4a H 0.2700(16) 0.7530(14) 0.1432(9) 0.036(4) Uiso 1 1 d
H4b H 0.3837(15) 0.7208(14) 0.0763(10) 0.035(4) Uiso 1 1 d
H5a H 0.3188(16) 0.9212(14) 0.0496(10) 0.037(4) Uiso 1 1 d
H5b H 0.3329(14) 0.9638(14) 0.1449(9) 0.032(4) Uiso 1 1 d
H6a H 0.5041(14) 1.0417(14) 0.0625(8) 0.030(3) Uiso 1 1 d
H6b H 0.5571(14) 0.9008(13) 0.0426(8) 0.025(3) Uiso 1 1 d
H7a H 0.5352(14) 0.9783(12) 0.2122(9) 0.025(3) Uiso 1 1 d
H7b H 0.6576(14) 1.0307(13) 0.1630(8) 0.027(3) Uiso 1 1 d
H9a H 1.0307(17) 0.8075(17) 0.0768(10) 0.049(4) Uiso 1 1 d
H9b H 1.0860(17) 0.9260(14) 0.1322(10) 0.041(4) Uiso 1 1 d
H9c H 0.9860(18) 0.9499(17) 0.0555(11) 0.051(5) Uiso 1 1 d
H11 H 0.7966(13) 1.0268(13) 0.2713(8) 0.024(3) Uiso 1 1 d
H12 H 0.8377(15) 1.0528(15) 0.4134(9) 0.038(4) Uiso 1 1 d
H13 H 0.7780(15) 0.8918(14) 0.5063(10) 0.039(4) Uiso 1 1 d
H14 H 0.6773(15) 0.7052(14) 0.4562(9) 0.033(4) Uiso 1 1 d
H15 H 0.6359(12) 0.6830(13) 0.3149(8) 0.022(3) Uiso 1 1 d
H17 H 0.8390(14) 0.6554(13) 0.2104(8) 0.026(3) Uiso 1 1 d
H18 H 0.9295(16) 0.4595(13) 0.1929(8) 0.031(4) Uiso 1 1 d
H20 H 0.5915(15) 0.3308(15) 0.0933(9) 0.036(4) Uiso 1 1 d
H21 H 0.4974(14) 0.5299(12) 0.1063(8) 0.021(3) Uiso 1 1 d
H22a H 1.008(2) 0.2770(19) 0.1285(12) 0.065(5) Uiso 1 1 d
H22b H 0.9557(18) 0.1411(19) 0.1493(11) 0.060(5) Uiso 1 1 d
H22c H 0.9512(19) 0.2516(18) 0.2232(12) 0.063(6) Uiso 1 1 d

loop_
_atom_site_aniso_label
_atom_site_aniso_U_11
_atom_site_aniso_U_22
_atom_site_aniso_U_33
_atom_site_aniso_U_23
_atom_site_aniso_U_13
_atom_site_aniso_U_12
C1 0.0211(6) 0.0243(6) 0.0209(5) -0.0011(5) 0.0018(5) -0.0018(5)
C3 0.0216(6) 0.0256(6) 0.0235(6) -0.0013(5) 0.0027(5) -0.0017(5)
C4 0.0239(6) 0.0310(6) 0.0318(6) -0.0029(6) -0.0040(5) -0.0001(5)
C5 0.0240(6) 0.0331(7) 0.0308(7) 0.0012(5) -0.0058(5) 0.0016(5)
C6 0.0279(7) 0.0321(7) 0.0260(6) 0.0056(6) 0.0003(5) 0.0016(5)
C7 0.0230(6) 0.0249(6) 0.0262(6) -0.0004(5) 0.0018(5) -0.0008(5)
C8 0.0232(6) 0.0246(6) 0.0246(6) 0.0010(5) 0.0017(5) 0.0004(5)
C9 0.0252(7) 0.0532(9) 0.0428(8) -0.0054(8) 0.0113(6) -0.0051(6)
C10 0.0190(6) 0.0260(6) 0.0230(6) -0.0029(5) 0.0009(5) 0.0022(5)
C11 0.0231(6) 0.0255(6) 0.0273(6) 0.0000(5) -0.0005(5) -0.0001(5)
C12 0.0277(6) 0.0298(6) 0.0302(6) -0.0069(5) -0.0057(5) 0.0003(5)
C13 0.0294(6) 0.0415(7) 0.0227(6) -0.0021(6) -0.0036(5) 0.0018(5)
C14 0.0291(6) 0.0368(7) 0.0241(6) 0.0039(5) -0.0018(5) -0.0026(5)
C15 0.0250(6) 0.0273(6) 0.0254(6) -0.0010(5) -0.0012(5) -0.0016(5)
C16 0.0247(6) 0.0257(6) 0.0180(5) -0.0013(5) 0.0011(5) -0.0004(4)
C17 0.0235(6) 0.0269(6) 0.0288(6) -0.0043(5) -0.0020(5) -0.0022(5)
C18 0.0226(6) 0.0299(6) 0.0327(6) -0.0017(5) -0.0017(5) 0.0002(5)
C19 0.0297(6) 0.0246(6) 0.0273(6) -0.0037(5) 0.0040(5) 0.0000(5)
C20 0.0288(6) 0.0268(6) 0.0264(6) -0.0047(5) 0.0018(5) -0.0041(5)
C21 0.0212(6) 0.0310(6) 0.0242(6) -0.0031(5) -0.0001(5) -0.0013(5)
C22 0.0357(8) 0.0283(7) 0.0837(13) -0.0052(8) -0.0052(8) 0.0061(6)
N2 0.0198(5) 0.0236(5) 0.0232(5) -0.0026(4) -0.0008(4) -0.0008(4)
O1 0.0319(5) 0.0510(6) 0.0234(5) -0.0047(4) 0.0052(4) -0.0022(4)
O2 0.0207(4) 0.0363(5) 0.0305(4) -0.0027(4) 0.0051(4) -0.0033(3)
O3 0.0319(4) 0.0255(4) 0.0490(5) -0.0072(4) -0.0011(4) 0.0030(4)

loop_
_atom_type_symbol
_atom_type_description
_atom_type_scat_dispersion_real
_atom_type_scat_dispersion_imag
_atom_type_scat_source
C C 0.0181 0.0091 'International Tables Vol C Tables 4.2.6.8 and 6.1.1.4'
H H 0.0000 0.0000 'International Tables Vol C Tables 4.2.6.8 and 6.1.1.4'
N N 0.0311 0.0180 'International Tables Vol C Tables 4.2.6.8 and 6.1.1.4'
O O 0.0492 0.0322 'International Tables Vol C Tables 4.2.6.8 and 6.1.1.4'

loop_
_geom_angle_atom_site_label_1
_geom_angle_atom_site_label_2
_geom_angle_atom_site_label_3
_geom_angle
N2 C1 C8 107.26(9)
N2 C1 C10 113.13(9)
C8 C1 C10 115.57(9)
N2 C1 C7 109.65(9)
C8 C1 C7 103.34(9)
C10 C1 C7 107.38(9)
N2 C3 C4 114.16(10)
N2 C3 H3a 109.2(8)
C4 C3 H3a 112.0(7)
N2 C3 H3b 106.9(7)
C4 C3 H3b 108.8(7)
H3a C3 H3b 105.3(10)
C3 C4 C5 114.73(10)
C3 C4 H4a 106.8(8)
C5 C4 H4a 108.9(8)
C3 C4 H4b 108.1(9)
C5 C4 H4b 109.9(9)
H4a C4 H4b 108.2(12)
C6 C5 C4 113.59(11)
C6 C5 H5a 109.8(9)
C4 C5 H5a 108.2(9)
C6 C5 H5b 106.5(8)
C4 C5 H5b 110.4(8)
H5a C5 H5b 108.2(12)
C5 C6 C7 113.13(10)
C5 C6 H6a 106.9(8)
C7 C6 H6a 108.4(8)
C5 C6 H6b 110.0(8)
C7 C6 H6b 109.9(8)
H6a C6 H6b 108.4(11)
C6 C7 C1 117.09(10)
C6 C7 H7a 109.6(8)
C1 C7 H7a 106.1(8)
C6 C7 H7b 111.7(8)
C1 C7 H7b 106.6(8)
H7a C7 H7b 104.8(11)
O1 C8 O2 123.14(11)
O1 C8 C1 123.57(11)
O2 C8 C1 113.19(9)
O2 C9 H9a 110.8(10)
O2 C9 H9b 105.6(9)
H9a C9 H9b 112.2(13)
O2 C9 H9c 108.9(11)
H9a C9 H9c 109.8(13)
H9b C9 H9c 109.4(14)
C15 C10 C11 117.79(11)
C15 C10 C1 120.62(10)
C11 C10 C1 121.36(10)
C12 C11 C10 120.87(12)
C12 C11 H11 119.7(8)
C10 C11 H11 119.5(8)
C13 C12 C11 120.52(12)
C13 C12 H12 120.3(8)
C11 C12 H12 119.2(8)
C14 C13 C12 119.26(11)
C14 C13 H13 120.9(9)
C12 C13 H13 119.9(9)
C13 C14 C15 120.16(12)
C13 C14 H14 121.1(8)
C15 C14 H14 118.7(8)
C10 C15 C14 121.39(11)
C10 C15 H15 120.0(8)
C14 C15 H15 118.6(8)
C17 C16 N2 123.18(10)
C17 C16 C21 116.79(11)
N2 C16 C21 120.03(10)
C18 C17 C16 121.70(11)
C18 C17 H17 117.7(8)
C16 C17 H17 120.5(8)
C19 C18 C17 120.06(11)
C19 C18 H18 121.3(8)
C17 C18 H18 118.6(8)
C18 C19 O3 124.79(11)
C18 C19 C20 119.21(11)
O3 C19 C20 115.99(11)
C21 C20 C19 120.74(12)
C21 C20 H20 121.9(9)
C19 C20 H20 117.3(9)
C20 C21 C16 121.46(11)
C20 C21 H21 119.7(8)
C16 C21 H21 118.9(8)
O3 C22 H22a 111.0(11)
O3 C22 H22b 106.1(11)
H22a C22 H22b 104.9(15)
O3 C22 H22c 112.6(11)
H22a C22 H22c 108.5(16)
H22b C22 H22c 113.5(15)
C16 N2 C1 120.79(9)
C16 N2 C3 118.40(10)
C1 N2 C3 116.90(9)
C8 O2 C9 114.12(10)
C19 O3 C22 116.64(11)

loop_
_geom_bond_atom_site_label_1
_geom_bond_atom_site_label_2
_geom_bond_distance
C1 N2 1.4572(14)
C1 C8 1.5420(16)
C1 C10 1.5486(16)
C1 C7 1.5688(16)
C3 N2 1.4683(15)
C3 C4 1.5199(17)
C3 H3a 1.032(14)
C3 H3b 0.986(13)
C4 C5 1.5238(18)
C4 H4a 1.031(16)
C4 H4b 0.975(16)
C5 C6 1.5232(18)
C5 H5a 0.985(16)
C5 H5b 1.021(15)
C6 C7 1.5329(17)
C6 H6a 1.003(15)
C6 H6b 1.022(14)
C7 H7a 1.004(14)
C7 H7b 0.997(14)
C8 O1 1.2005(15)
C8 O2 1.3437(15)
C9 O2 1.4521(16)
C9 H9a 1.001(19)
C9 H9b 1.000(18)
C9 H9c 1.000(18)
C10 C15 1.3891(17)
C10 C11 1.3977(16)
C11 C12 1.3925(17)
C11 H11 0.980(14)
C12 C13 1.3865(19)
C12 H12 1.007(16)
C13 C14 1.3808(19)
C13 H13 0.977(16)
C14 C15 1.3964(17)
C14 H14 1.000(16)
C15 H15 0.994(14)
C16 C17 1.3967(17)
C16 N2 1.4050(16)
C16 C21 1.4076(17)
C17 C18 1.3959(17)
C17 H17 0.996(15)
C18 C19 1.3809(18)
C18 H18 0.962(15)
C19 O3 1.3822(15)
C19 C20 1.3868(18)
C20 C21 1.3781(18)
C20 H20 0.961(16)
C21 H21 0.951(14)
C22 O3 1.4129(19)
C22 H22a 1.02(2)
C22 H22b 0.99(2)
C22 H22c 1.035(19)
